data_7048350
loop_
_publ_author_name
'Artem'ev, Alexander V.'
'Pritchina, Elena A.'
'Rakhmanova, Marianna I.'
'Gritsan, Nina P.'
'Bagryanskaya, Irina Yu'
'Malysheva, Svetlana F.'
'Belogorlova, Nataliya A.'

_publ_section_title
;
 Alkyl-dependent self-assembly of the first red-emitting zwitterionic
 {Cu<sub>4</sub>I<sub>6</sub>} clusters from
 [alkyl-P(2-Py)<sub>3</sub>]<sup>+</sup> salts and CuI: when size matters.
;
_journal_issue 7
_journal_name_full 'Dalton transactions (Cambridge, England : 2003)'
_journal_page_first 2328
_journal_page_last 2337
_journal_paper_doi 10.1039/c8dt04328k
_journal_volume 48
_journal_year 2019
_chemical_formula_moiety 'C36 H36 Cu4 I6 N8 P2'
_chemical_formula_sum 'C36 H36 Cu4 I6 N8 P2'
_chemical_formula_weight 1658.23
_chemical_name_systematic
;
 complex of copper(I) iodide with methyltri(pyridin-2-yl)phosphonium iodide
;
_space_group_crystal_system monoclinic
_space_group_IT_number 14
_space_group_name_Hall '-P 2ybc'
_space_group_name_H-M_alt 'P 1 21/c 1'
_symmetry_space_group_name_Hall '-P 2ybc'
_symmetry_space_group_name_H-M 'P 1 21/c 1'
_atom_sites_solution_hydrogens geom
_audit_creation_method SHELXL-2014/7
_audit_update_record
;
2017-10-13 deposited with the CCDC.
2018-12-11 downloaded from the CCDC.
;
_cell_angle_alpha 90
_cell_angle_beta 94.4820(10)
_cell_angle_gamma 90
_cell_formula_units_Z 4
_cell_length_a 9.4058(3)
_cell_length_b 14.5684(5)
_cell_length_c 35.3521(11)
_cell_measurement_reflns_used 9721
_cell_measurement_temperature 200(2)
_cell_measurement_theta_max 30.14
_cell_measurement_theta_min 2.58
_cell_volume 4829.4(3)
_computing_cell_refinement 'Bruker SAINT'
_computing_data_collection 'Bruker APEX2'
_computing_data_reduction 'Bruker SAINT'
_computing_molecular_graphics 'Bruker SHELXTL'
_computing_publication_material 'Bruker SHELXTL'
_computing_structure_refinement 'SHELXL-2014/7 (Sheldrick, 2014)'
_computing_structure_solution 'SHELXS-97 (Sheldrick, 2008)'
_diffrn_ambient_temperature 200(2)
_diffrn_measured_fraction_theta_full 0.999
_diffrn_measured_fraction_theta_max 0.999
_diffrn_measurement_device_type 'Bruker APEX-II CCD'
_diffrn_measurement_method '\f and \w scans'
_diffrn_radiation_type MoK\a
_diffrn_radiation_wavelength 0.71073
_diffrn_reflns_av_R_equivalents 0.0426
_diffrn_reflns_av_unetI/netI 0.0265
_diffrn_reflns_Laue_measured_fraction_full 0.999
_diffrn_reflns_Laue_measured_fraction_max 0.999
_diffrn_reflns_limit_h_max 13
_diffrn_reflns_limit_h_min -13
_diffrn_reflns_limit_k_max 20
_diffrn_reflns_limit_k_min -20
_diffrn_reflns_limit_l_max 49
_diffrn_reflns_limit_l_min -49
_diffrn_reflns_number 88780
_diffrn_reflns_point_group_measured_fraction_full 0.999
_diffrn_reflns_point_group_measured_fraction_max 0.999
_diffrn_reflns_theta_full 25.242
_diffrn_reflns_theta_max 30.034
_diffrn_reflns_theta_min 2.583
_diffrn_source 'sealed tube'
_exptl_absorpt_coefficient_mu 5.675
_exptl_absorpt_correction_T_max 0.7460
_exptl_absorpt_correction_T_min 0.5227
_exptl_absorpt_correction_type multi-scan
_exptl_absorpt_process_details SADABS
_exptl_crystal_colour red
_exptl_crystal_density_diffrn 2.281
_exptl_crystal_density_method 'not measured'
_exptl_crystal_description needle-prism
_exptl_crystal_F_000 3088
_exptl_crystal_size_max 0.800
_exptl_crystal_size_mid 0.100
_exptl_crystal_size_min 0.040
_refine_diff_density_max 1.196
_refine_diff_density_min -1.321
_refine_diff_density_rms 0.111
_refine_ls_extinction_method none
_refine_ls_goodness_of_fit_ref 1.043
_refine_ls_hydrogen_treatment constr
_refine_ls_matrix_type full
_refine_ls_number_parameters 509
_refine_ls_number_reflns 14136
_refine_ls_number_restraints 0
_refine_ls_restrained_S_all 1.043
_refine_ls_R_factor_all 0.0416
_refine_ls_R_factor_gt 0.0296
_refine_ls_shift/su_max 0.002
_refine_ls_shift/su_mean 0.000
_refine_ls_structure_factor_coef Fsqd
_refine_ls_weighting_details 'w=1/[\s^2^(Fo^2^)+(0.0461P)^2^+5.2062P] where P=(Fo^2^+2Fc^2^)/3'
_refine_ls_weighting_scheme calc
_refine_ls_wR_factor_gt 0.0787
_refine_ls_wR_factor_ref 0.0858
_reflns_Friedel_coverage 0.000
_reflns_number_gt 11647
_reflns_number_total 14136
_reflns_threshold_expression 'I > 2\s(I)'
_cod_data_source_file c8dt04328k2.cif
_cod_data_source_block complex_1_m3
_cod_depositor_comments 'Adding full bibliography for 7048350--7048353.cif.'
_cod_database_code 7048350
_shelx_shelxl_version_number 2014/7
_shelx_space_group_comment
;
The symmetry employed for this shelxl refinement is uniquely defined
by the following loop, which should always be used as a source of
symmetry information in preference to the above space-group names.
They are only intended as comments.
;
_shelx_estimated_absorpt_t_min 0.093
_shelx_estimated_absorpt_t_max 0.805

loop_
_space_group_symop_operation_xyz
'x, y, z'
'-x, y+1/2, -z+1/2'
'-x, -y, -z'
'x, -y-1/2, z-1/2'

loop_
_atom_site_label
_atom_site_type_symbol
_atom_site_fract_x
_atom_site_fract_y
_atom_site_fract_z
_atom_site_U_iso_or_equiv
_atom_site_adp_type
_atom_site_occupancy
_atom_site_site_symmetry_order
_atom_site_calc_flag
_atom_site_refinement_flags_posn
_atom_site_refinement_flags_adp
I1 I 0.43896(2) 0.48944(2) 0.06960(2) 0.03461(6) Uani 1 1 d . .
I2 I 0.77910(2) 0.54307(2) 0.15579(2) 0.03092(5) Uani 1 1 d . .
I3 I 0.73959(3) 0.26100(2) 0.10067(2) 0.03452(6) Uani 1 1 d . .
I4 I 1.05557(2) 0.31817(2) 0.19680(2) 0.04450(7) Uani 1 1 d . .
I5 I 1.19261(3) 0.76519(2) 0.08728(2) 0.03974(6) Uani 1 1 d . .
I6 I 0.30864(2) 0.04213(2) 0.16497(2) 0.03878(6) Uani 1 1 d . .
Cu1 Cu 0.65444(4) 0.42842(3) 0.10654(2) 0.03404(10) Uani 1 1 d . .
Cu2 Cu 0.85438(4) 0.37235(3) 0.15195(2) 0.03527(10) Uani 1 1 d . .
Cu3 Cu 1.04832(5) 0.75141(3) 0.02568(2) 0.02869(9) Uani 1 1 d . .
Cu4 Cu 0.45999(4) 0.05028(3) 0.22549(2) 0.02658(8) Uani 1 1 d . .
P1 P 0.85471(8) 0.74476(5) -0.04692(2) 0.02101(14) Uani 1 1 d . .
P2 P 0.65708(8) 0.04545(5) 0.29761(2) 0.01995(14) Uani 1 1 d . .
N1 N 0.6230(6) 0.5684(4) 0.4620(2) 0.100(2) Uani 1 1 d . .
N2 N 0.8163(4) -0.1238(3) 0.13713(11) 0.0536(9) Uani 1 1 d . .
N3 N 1.0674(3) 0.64733(18) -0.01271(7) 0.0239(5) Uani 1 1 d . .
N4 N 1.0551(3) 0.85428(18) -0.01382(7) 0.0257(5) Uani 1 1 d . .
N5 N 0.8283(3) 0.74263(18) 0.02703(8) 0.0261(5) Uani 1 1 d . .
N6 N 0.4517(3) 0.15211(17) 0.26540(7) 0.0220(5) Uani 1 1 d . .
N7 N 0.6802(3) 0.05464(18) 0.22315(7) 0.0229(5) Uani 1 1 d . .
N8 N 0.4487(3) -0.05529(17) 0.26387(7) 0.0235(5) Uani 1 1 d . .
C1 C 0.5521(5) 0.5226(3) 0.44340(16) 0.0533(11) Uani 1 1 d . .
C2 C 0.4667(7) 0.4655(5) 0.41816(18) 0.084(2) Uani 1 1 d . .
H3 H 0.5205 0.4488 0.3965 0.126 Uiso 1 1 calc R U
H2 H 0.3799 0.4985 0.4091 0.126 Uiso 1 1 calc R U
H1 H 0.4407 0.4097 0.4315 0.126 Uiso 1 1 calc R U
C3 C 0.9066(5) -0.1518(3) 0.15712(12) 0.0442(9) Uani 1 1 d . .
C4 C 1.0197(6) -0.1887(4) 0.18249(13) 0.0646(14) Uani 1 1 d . .
H5 H 1.0052 -0.1703 0.2086 0.097 Uiso 1 1 calc R U
H6 H 1.1115 -0.1651 0.1754 0.097 Uiso 1 1 calc R U
H4 H 1.0193 -0.2558 0.1807 0.097 Uiso 1 1 calc R U
C5 C 0.9706(3) 0.6456(2) -0.04304(8) 0.0210(5) Uani 1 1 d . .
C6 C 0.9627(3) 0.8477(2) -0.04468(8) 0.0230(6) Uani 1 1 d . .
C7 C 1.1405(4) 0.9274(2) -0.01059(11) 0.0356(8) Uani 1 1 d . .
H7 H 1.2082 0.9319 0.0107 0.043 Uiso 1 1 calc R U
C8 C 1.1333(4) 0.9970(2) -0.03738(13) 0.0426(9) Uani 1 1 d . .
H8 H 1.1950 1.0485 -0.0342 0.051 Uiso 1 1 calc R U
C9 C 1.0365(5) 0.9912(3) -0.06858(13) 0.0450(10) Uani 1 1 d . .
H9 H 1.0293 1.0390 -0.0869 0.054 Uiso 1 1 calc R U
C10 C 0.9492(4) 0.9139(2) -0.07278(10) 0.0347(7) Uani 1 1 d . .
H10 H 0.8827 0.9070 -0.0942 0.042 Uiso 1 1 calc R U
C11 C 0.7461(4) 0.7423(3) -0.09036(10) 0.0343(7) Uani 1 1 d . .
H12 H 0.6873 0.6867 -0.0914 0.052 Uiso 1 1 calc R U
H11 H 0.8069 0.7423 -0.1116 0.052 Uiso 1 1 calc R U
H13 H 0.6843 0.7965 -0.0920 0.052 Uiso 1 1 calc R U
C12 C 0.7491(3) 0.7395(2) -0.00634(9) 0.0244(6) Uani 1 1 d . .
C13 C 0.7604(4) 0.7346(2) 0.05906(10) 0.0358(8) Uani 1 1 d . .
H14 H 0.8142 0.7361 0.0829 0.043 Uiso 1 1 calc R U
C14 C 0.6130(5) 0.7241(3) 0.05788(13) 0.0457(10) Uani 1 1 d . .
H17 H 0.5674 0.7184 0.0808 0.055 Uiso 1 1 calc R U
C15 C 0.5333(4) 0.7220(3) 0.02351(14) 0.0476(10) Uani 1 1 d . .
H16 H 0.4326 0.7155 0.0226 0.057 Uiso 1 1 calc R U
C16 C 0.6016(4) 0.7293(2) -0.00962(11) 0.0343(7) Uani 1 1 d . .
H15 H 0.5497 0.7275 -0.0338 0.041 Uiso 1 1 calc R U
C17 C 0.9588(4) 0.5733(2) -0.06866(9) 0.0279(6) Uani 1 1 d . .
H18 H 0.8889 0.5740 -0.0896 0.033 Uiso 1 1 calc R U
C18 C 1.0526(4) 0.4998(2) -0.06277(11) 0.0320(7) Uani 1 1 d . .
H19 H 1.0454 0.4479 -0.0791 0.038 Uiso 1 1 calc R U
C19 C 1.1559(4) 0.5032(2) -0.03295(11) 0.0342(8) Uani 1 1 d . .
H20 H 1.2239 0.4552 -0.0293 0.041 Uiso 1 1 calc R U
C20 C 1.1594(4) 0.5775(2) -0.00841(10) 0.0305(7) Uani 1 1 d . .
H21 H 1.2300 0.5788 0.0123 0.037 Uiso 1 1 calc R U
C21 C 0.3640(4) 0.2247(2) 0.26252(10) 0.0296(7) Uani 1 1 d . .
H22 H 0.2970 0.2294 0.2411 0.036 Uiso 1 1 calc R U
C22 C 0.3679(4) 0.2932(3) 0.28991(11) 0.0358(8) Uani 1 1 d . .
H36 H 0.3050 0.3442 0.2869 0.043 Uiso 1 1 calc R U
C23 C 0.4628(4) 0.2868(3) 0.32119(12) 0.0412(9) Uani 1 1 d . .
H23 H 0.4675 0.3337 0.3399 0.049 Uiso 1 1 calc R U
C24 C 0.5525(4) 0.2105(2) 0.32533(10) 0.0317(7) Uani 1 1 d . .
H24 H 0.6178 0.2035 0.3470 0.038 Uiso 1 1 calc R U
C25 C 0.5429(3) 0.14559(19) 0.29667(8) 0.0200(5) Uani 1 1 d . .
C26 C 0.7601(3) 0.0532(2) 0.25669(8) 0.0215(5) Uani 1 1 d . .
C27 C 0.7482(4) 0.0639(2) 0.19164(9) 0.0309(7) Uani 1 1 d . .
H25 H 0.6940 0.0647 0.1678 0.037 Uiso 1 1 calc R U
C28 C 0.8957(4) 0.0726(3) 0.19242(11) 0.0392(8) Uani 1 1 d . .
H26 H 0.9407 0.0805 0.1695 0.047 Uiso 1 1 calc R U
C29 C 0.9763(4) 0.0698(3) 0.22685(12) 0.0398(8) Uani 1 1 d . .
H27 H 1.0772 0.0749 0.2278 0.048 Uiso 1 1 calc R U
C30 C 0.9076(3) 0.0593(2) 0.26000(10) 0.0305(7) Uani 1 1 d . .
H28 H 0.9599 0.0564 0.2841 0.037 Uiso 1 1 calc R U
C31 C 0.7708(4) 0.0440(3) 0.34022(9) 0.0318(7) Uani 1 1 d . .
H31 H 0.8363 -0.0082 0.3398 0.048 Uiso 1 1 calc R U
H29 H 0.7130 0.0382 0.3620 0.048 Uiso 1 1 calc R U
H30 H 0.8256 0.1012 0.3424 0.048 Uiso 1 1 calc R U
C32 C 0.5461(3) -0.0559(2) 0.29378(8) 0.0216(5) Uani 1 1 d . .
C33 C 0.3566(4) -0.1253(2) 0.26045(11) 0.0326(7) Uani 1 1 d . .
H35 H 0.2846 -0.1249 0.2400 0.039 Uiso 1 1 calc R U
C34 C 0.3622(4) -0.1985(2) 0.28569(11) 0.0360(8) Uani 1 1 d . .
H34 H 0.2942 -0.2467 0.2826 0.043 Uiso 1 1 calc R U
C35 C 0.4663(4) -0.2009(2) 0.31496(11) 0.0368(8) Uani 1 1 d . .
H33 H 0.4747 -0.2521 0.3316 0.044 Uiso 1 1 calc R U
C36 C 0.5598(4) -0.1269(2) 0.31987(9) 0.0291(7) Uani 1 1 d . .
H32 H 0.6309 -0.1251 0.3405 0.035 Uiso 1 1 calc R U

loop_
_atom_site_aniso_label
_atom_site_aniso_U_11
_atom_site_aniso_U_22
_atom_site_aniso_U_33
_atom_site_aniso_U_23
_atom_site_aniso_U_13
_atom_site_aniso_U_12
I1 0.02599(10) 0.03650(12) 0.03963(13) 0.00784(9) -0.00828(9) 0.00178(9)
I2 0.02750(10) 0.03245(11) 0.03215(11) -0.00451(8) -0.00187(8) 0.00397(8)
I3 0.03848(12) 0.03065(11) 0.03532(12) -0.00220(9) 0.00852(9) 0.00241(9)
I4 0.02684(11) 0.03536(12) 0.06815(18) 0.01675(12) -0.01630(11) 0.00015(9)
I5 0.03678(12) 0.05814(15) 0.02249(10) -0.00263(10) -0.00922(9) 0.01106(11)
I6 0.03249(12) 0.06071(16) 0.02149(10) 0.00091(10) -0.00840(8) 0.00452(10)
Cu1 0.0280(2) 0.0362(2) 0.0364(2) 0.00326(18) -0.00688(17) 0.00507(17)
Cu2 0.0256(2) 0.0385(2) 0.0404(2) 0.00594(19) -0.00517(17) 0.00516(17)
Cu3 0.0349(2) 0.0295(2) 0.02050(18) 0.00029(15) -0.00544(15) -0.00010(16)
Cu4 0.02827(19) 0.0303(2) 0.02009(18) 0.00058(14) -0.00514(14) -0.00013(15)
P1 0.0241(3) 0.0202(3) 0.0180(3) 0.0018(3) -0.0028(3) 0.0014(3)
P2 0.0203(3) 0.0224(3) 0.0165(3) 0.0016(3) -0.0027(3) 0.0011(3)
N1 0.091(4) 0.052(3) 0.147(6) -0.025(3) -0.046(4) 0.012(3)
N2 0.056(2) 0.059(2) 0.047(2) -0.0011(18) 0.0131(18) -0.0001(19)
N3 0.0270(12) 0.0238(12) 0.0207(12) 0.0014(9) -0.0005(10) 0.0030(10)
N4 0.0297(13) 0.0229(12) 0.0241(12) 0.0009(10) -0.0001(10) -0.0024(10)
N5 0.0312(13) 0.0252(12) 0.0221(12) -0.0015(10) 0.0046(10) 0.0012(11)
N6 0.0208(11) 0.0246(12) 0.0206(11) 0.0039(9) 0.0009(9) 0.0043(9)
N7 0.0244(12) 0.0249(12) 0.0194(12) -0.0004(9) 0.0021(9) -0.0003(10)
N8 0.0248(12) 0.0212(12) 0.0241(12) 0.0014(9) 0.0003(10) -0.0019(10)
C1 0.049(2) 0.033(2) 0.077(3) 0.002(2) -0.004(2) -0.0004(18)
C2 0.073(4) 0.108(5) 0.075(4) -0.027(4) 0.027(3) -0.049(4)
C3 0.050(2) 0.047(2) 0.037(2) -0.0064(17) 0.0134(18) -0.0066(19)
C4 0.065(3) 0.095(4) 0.035(2) 0.005(2) 0.006(2) 0.016(3)
C5 0.0238(13) 0.0203(13) 0.0191(13) 0.0014(10) 0.0021(10) 0.0004(11)
C6 0.0271(14) 0.0214(13) 0.0207(13) 0.0035(11) 0.0026(11) 0.0029(11)
C7 0.0337(17) 0.0319(17) 0.041(2) -0.0050(15) 0.0050(15) -0.0072(14)
C8 0.046(2) 0.0240(16) 0.060(3) -0.0018(16) 0.0202(19) -0.0090(15)
C9 0.059(3) 0.0278(17) 0.051(2) 0.0140(16) 0.022(2) 0.0032(17)
C10 0.0430(19) 0.0308(17) 0.0309(17) 0.0125(14) 0.0061(14) 0.0068(15)
C11 0.0399(19) 0.0378(18) 0.0232(15) 0.0011(13) -0.0116(13) -0.0001(15)
C12 0.0257(14) 0.0218(13) 0.0257(15) -0.0009(11) 0.0028(12) 0.0022(11)
C13 0.052(2) 0.0316(17) 0.0255(16) -0.0049(13) 0.0115(15) -0.0019(16)
C14 0.056(2) 0.037(2) 0.048(2) -0.0087(17) 0.030(2) -0.0090(18)
C15 0.0344(19) 0.047(2) 0.064(3) -0.013(2) 0.0217(19) -0.0080(17)
C16 0.0252(15) 0.0314(17) 0.046(2) -0.0055(15) 0.0041(14) -0.0018(13)
C17 0.0296(15) 0.0277(15) 0.0269(15) -0.0050(12) 0.0048(12) -0.0041(13)
C18 0.0365(18) 0.0223(15) 0.0390(18) -0.0041(13) 0.0143(15) -0.0016(13)
C19 0.0349(17) 0.0200(14) 0.049(2) 0.0075(14) 0.0147(16) 0.0077(13)
C20 0.0295(16) 0.0263(15) 0.0356(17) 0.0079(13) 0.0024(13) 0.0046(13)
C21 0.0270(15) 0.0287(16) 0.0338(17) 0.0082(13) 0.0063(13) 0.0062(13)
C22 0.0359(18) 0.0316(17) 0.042(2) 0.0016(15) 0.0138(15) 0.0094(14)
C23 0.043(2) 0.0338(18) 0.048(2) -0.0148(16) 0.0093(17) 0.0057(16)
C24 0.0305(16) 0.0346(17) 0.0297(16) -0.0089(14) 0.0014(13) -0.0025(14)
C25 0.0212(13) 0.0205(13) 0.0182(12) 0.0020(10) -0.0001(10) 0.0013(10)
C26 0.0196(13) 0.0214(13) 0.0234(14) 0.0010(10) 0.0016(11) 0.0009(10)
C27 0.0391(18) 0.0324(16) 0.0219(15) -0.0013(12) 0.0062(13) 0.0006(14)
C28 0.044(2) 0.0372(19) 0.040(2) -0.0002(15) 0.0200(17) -0.0043(16)
C29 0.0289(17) 0.041(2) 0.051(2) -0.0035(17) 0.0146(16) -0.0053(15)
C30 0.0222(14) 0.0352(17) 0.0339(17) -0.0013(14) 0.0004(12) -0.0013(13)
C31 0.0308(16) 0.0399(18) 0.0232(15) 0.0001(13) -0.0081(13) 0.0041(14)
C32 0.0221(13) 0.0228(13) 0.0202(13) 0.0027(10) 0.0033(11) 0.0020(11)
C33 0.0283(16) 0.0289(16) 0.0407(19) -0.0063(14) 0.0036(14) -0.0056(13)
C34 0.0370(18) 0.0238(15) 0.050(2) -0.0013(15) 0.0204(16) -0.0034(14)
C35 0.045(2) 0.0242(15) 0.044(2) 0.0074(14) 0.0223(17) 0.0052(14)
C36 0.0321(16) 0.0309(16) 0.0251(15) 0.0084(12) 0.0069(12) 0.0053(13)

loop_
_atom_type_symbol
_atom_type_description
_atom_type_scat_dispersion_real
_atom_type_scat_dispersion_imag
_atom_type_scat_source
C C 0.0033 0.0016 'International Tables Vol C Tables 4.2.6.8 and 6.1.1.4'
H H 0.0000 0.0000 'International Tables Vol C Tables 4.2.6.8 and 6.1.1.4'
N N 0.0061 0.0033 'International Tables Vol C Tables 4.2.6.8 and 6.1.1.4'
P P 0.1023 0.0942 'International Tables Vol C Tables 4.2.6.8 and 6.1.1.4'
Cu Cu 0.3201 1.2651 'International Tables Vol C Tables 4.2.6.8 and 6.1.1.4'
I I -0.4742 1.8119 'International Tables Vol C Tables 4.2.6.8 and 6.1.1.4'

loop_
_geom_angle_atom_site_label_1
_geom_angle_atom_site_label_2
_geom_angle_atom_site_label_3
_geom_angle
Cu2 I2 Cu1 57.589(14)
Cu1 I3 Cu2 57.962(14)
I1 Cu1 Cu2 171.96(3)
I1 Cu1 I3 122.736(19)
Cu2 Cu1 I3 61.477(16)
I1 Cu1 I2 115.120(19)
Cu2 Cu1 I2 60.605(16)
I3 Cu1 I2 121.998(17)
I4 Cu2 Cu1 179.21(3)
I4 Cu2 I2 117.78(2)
Cu1 Cu2 I2 61.807(15)
I4 Cu2 I3 119.81(2)
Cu1 Cu2 I3 60.561(16)
I2 Cu2 I3 122.284(17)
N3 Cu3 N4 94.63(10)
N3 Cu3 N5 96.22(10)
N4 Cu3 N5 98.31(11)
N3 Cu3 I5 124.74(7)
N4 Cu3 I5 119.59(8)
N5 Cu3 I5 117.51(8)
N6 Cu4 N8 94.61(10)
N6 Cu4 N7 95.55(10)
N8 Cu4 N7 98.74(10)
N6 Cu4 I6 125.30(7)
N8 Cu4 I6 118.51(7)
N7 Cu4 I6 118.27(7)
C11 P1 C5 110.57(16)
C11 P1 C6 109.74(16)
C5 P1 C6 108.99(14)
C11 P1 C12 111.73(17)
C5 P1 C12 105.74(14)
C6 P1 C12 109.97(14)
C31 P2 C26 110.75(15)
C31 P2 C32 111.05(16)
C26 P2 C32 109.50(14)
C31 P2 C25 110.00(15)
C26 P2 C25 106.83(13)
C32 P2 C25 108.59(13)
C20 N3 C5 117.8(3)
C20 N3 Cu3 125.2(2)
C5 N3 Cu3 116.8(2)
C7 N4 C6 118.3(3)
C7 N4 Cu3 125.1(2)
C6 N4 Cu3 116.6(2)
C12 N5 C13 117.8(3)
C12 N5 Cu3 117.8(2)
C13 N5 Cu3 124.3(3)
C21 N6 C25 117.8(3)
C21 N6 Cu4 125.0(2)
C25 N6 Cu4 117.18(19)
C27 N7 C26 117.6(3)
C27 N7 Cu4 125.5(2)
C26 N7 Cu4 116.8(2)
C33 N8 C32 117.6(3)
C33 N8 Cu4 125.2(2)
C32 N8 Cu4 117.2(2)
N1 C1 C2 176.9(7)
C1 C2 H3 109.5
C1 C2 H2 109.5
H3 C2 H2 109.5
C1 C2 H1 109.5
H3 C2 H1 109.5
H2 C2 H1 109.5
N2 C3 C4 179.1(5)
C3 C4 H5 109.5
C3 C4 H6 109.5
H5 C4 H6 109.5
C3 C4 H4 109.5
H5 C4 H4 109.5
H6 C4 H4 109.5
N3 C5 C17 123.1(3)
N3 C5 P1 114.2(2)
C17 C5 P1 122.7(2)
N4 C6 C10 123.4(3)
N4 C6 P1 114.8(2)
C10 C6 P1 121.8(3)
N4 C7 C8 121.9(4)
N4 C7 H7 119.0
C8 C7 H7 119.0
C9 C8 C7 119.8(3)
C9 C8 H8 120.1
C7 C8 H8 120.1
C8 C9 C10 118.8(3)
C8 C9 H9 120.6
C10 C9 H9 120.6
C6 C10 C9 117.8(4)
C6 C10 H10 121.1
C9 C10 H10 121.1
P1 C11 H12 109.5
P1 C11 H11 109.5
H12 C11 H11 109.5
P1 C11 H13 109.5
H12 C11 H13 109.5
H11 C11 H13 109.5
N5 C12 C16 123.8(3)
N5 C12 P1 113.1(2)
C16 C12 P1 123.0(3)
N5 C13 C14 121.4(4)
N5 C13 H14 119.3
C14 C13 H14 119.3
C15 C14 C13 120.1(4)
C15 C14 H17 120.0
C13 C14 H17 120.0
C14 C15 C16 119.2(4)
C14 C15 H16 120.4
C16 C15 H16 120.4
C15 C16 C12 117.6(4)
C15 C16 H15 121.2
C12 C16 H15 121.2
C5 C17 C18 117.9(3)
C5 C17 H18 121.0
C18 C17 H18 121.0
C19 C18 C17 119.2(3)
C19 C18 H19 120.4
C17 C18 H19 120.4
C18 C19 C20 119.2(3)
C18 C19 H20 120.4
C20 C19 H20 120.4
N3 C20 C19 122.7(3)
N3 C20 H21 118.7
C19 C20 H21 118.7
N6 C21 C22 122.1(3)
N6 C21 H22 118.9
C22 C21 H22 118.9
C23 C22 C21 119.6(3)
C23 C22 H36 120.2
C21 C22 H36 120.2
C22 C23 C24 119.3(3)
C22 C23 H23 120.3
C24 C23 H23 120.3
C25 C24 C23 117.6(3)
C25 C24 H24 121.2
C23 C24 H24 121.2
N6 C25 C24 123.6(3)
N6 C25 P2 114.2(2)
C24 C25 P2 122.2(2)
N7 C26 C30 123.8(3)
N7 C26 P2 114.0(2)
C30 C26 P2 122.2(2)
N7 C27 C28 122.4(3)
N7 C27 H25 118.8
C28 C27 H25 118.8
C29 C28 C27 119.4(3)
C29 C28 H26 120.3
C27 C28 H26 120.3
C28 C29 C30 119.1(3)
C28 C29 H27 120.5
C30 C29 H27 120.4
C26 C30 C29 117.6(3)
C26 C30 H28 121.2
C29 C30 H28 121.2
P2 C31 H31 109.5
P2 C31 H29 109.5
H31 C31 H29 109.5
P2 C31 H30 109.5
H31 C31 H30 109.5
H29 C31 H30 109.5
N8 C32 C36 123.5(3)
N8 C32 P2 114.0(2)
C36 C32 P2 122.5(2)
N8 C33 C34 122.4(3)
N8 C33 H35 118.8
C34 C33 H35 118.8
C35 C34 C33 119.6(3)
C35 C34 H34 120.2
C33 C34 H34 120.2
C34 C35 C36 118.8(3)
C34 C35 H33 120.6
C36 C35 H33 120.6
C32 C36 C35 118.0(3)
C32 C36 H32 121.0
C35 C36 H32 121.0

loop_
_geom_bond_atom_site_label_1
_geom_bond_atom_site_label_2
_geom_bond_distance
I1 Cu1 2.4878(5)
I2 Cu2 2.5924(5)
I2 Cu1 2.6225(5)
I3 Cu1 2.5806(5)
I3 Cu2 2.6036(5)
I4 Cu2 2.4998(5)
I5 Cu3 2.4826(4)
I6 Cu4 2.4784(4)
Cu1 Cu2 2.5120(6)
Cu3 N3 2.052(3)
Cu3 N4 2.053(3)
Cu3 N5 2.077(3)
Cu4 N6 2.053(3)
Cu4 N8 2.059(3)
Cu4 N7 2.080(3)
P1 C11 1.777(3)
P1 C5 1.809(3)
P1 C6 1.809(3)
P1 C12 1.809(3)
P2 C31 1.778(3)
P2 C26 1.807(3)
P2 C32 1.808(3)
P2 C25 1.811(3)
N1 C1 1.120(7)
N2 C3 1.137(6)
N3 C20 1.337(4)
N3 C5 1.351(4)
N4 C7 1.334(4)
N4 C6 1.344(4)
N5 C12 1.346(4)
N5 C13 1.348(4)
N6 C21 1.340(4)
N6 C25 1.348(4)
N7 C27 1.334(4)
N7 C26 1.354(4)
N8 C33 1.337(4)
N8 C32 1.344(4)
C1 C2 1.422(7)
C2 H3 0.9800
C2 H2 0.9800
C2 H1 0.9800
C3 C4 1.441(7)
C4 H5 0.9800
C4 H6 0.9800
C4 H4 0.9800
C5 C17 1.388(4)
C6 C10 1.384(4)
C7 C8 1.385(6)
C7 H7 0.9500
C8 C9 1.377(6)
C8 H8 0.9500
C9 C10 1.395(6)
C9 H9 0.9500
C10 H10 0.9500
C11 H12 0.9800
C11 H11 0.9800
C11 H13 0.9800
C12 C16 1.391(4)
C13 C14 1.392(6)
C13 H14 0.9500
C14 C15 1.378(7)
C14 H17 0.9500
C15 C16 1.384(6)
C15 H16 0.9500
C16 H15 0.9500
C17 C18 1.393(5)
C17 H18 0.9500
C18 C19 1.377(5)
C18 H19 0.9500
C19 C20 1.386(5)
C19 H20 0.9500
C20 H21 0.9500
C21 C22 1.389(5)
C21 H22 0.9500
C22 C23 1.369(6)
C22 H36 0.9500
C23 C24 1.396(5)
C23 H23 0.9500
C24 C25 1.384(4)
C24 H24 0.9500
C26 C30 1.386(4)
C27 C28 1.391(5)
C27 H25 0.9500
C28 C29 1.384(6)
C28 H26 0.9500
C29 C30 1.390(5)
C29 H27 0.9500
C30 H28 0.9500
C31 H31 0.9800
C31 H29 0.9800
C31 H30 0.9800
C32 C36 1.384(4)
C33 C34 1.389(5)
C33 H35 0.9500
C34 C35 1.368(6)
C34 H34 0.9500
C35 C36 1.394(5)
C35 H33 0.9500
C36 H32 0.9500

loop_
_geom_torsion_atom_site_label_1
_geom_torsion_atom_site_label_2
_geom_torsion_atom_site_label_3
_geom_torsion_atom_site_label_4
_geom_torsion
C20 N3 C5 C17 2.9(4)
Cu3 N3 C5 C17 -171.5(2)
C20 N3 C5 P1 -178.3(2)
Cu3 N3 C5 P1 7.2(3)
C11 P1 C5 N3 173.3(2)
C6 P1 C5 N3 52.6(3)
C12 P1 C5 N3 -65.6(2)
C11 P1 C5 C17 -8.0(3)
C6 P1 C5 C17 -128.7(3)
C12 P1 C5 C17 113.1(3)
C7 N4 C6 C10 -1.7(5)
Cu3 N4 C6 C10 176.5(3)
C7 N4 C6 P1 178.6(2)
Cu3 N4 C6 P1 -3.2(3)
C11 P1 C6 N4 -176.5(2)
C5 P1 C6 N4 -55.3(3)
C12 P1 C6 N4 60.2(3)
C11 P1 C6 C10 3.8(3)
C5 P1 C6 C10 125.0(3)
C12 P1 C6 C10 -119.5(3)
C6 N4 C7 C8 1.9(5)
Cu3 N4 C7 C8 -176.1(3)
N4 C7 C8 C9 -0.5(6)
C7 C8 C9 C10 -1.2(6)
N4 C6 C10 C9 0.0(5)
P1 C6 C10 C9 179.7(3)
C8 C9 C10 C6 1.4(5)
C13 N5 C12 C16 0.6(5)
Cu3 N5 C12 C16 176.9(2)
C13 N5 C12 P1 -176.8(2)
Cu3 N5 C12 P1 -0.5(3)
C11 P1 C12 N5 -179.1(2)
C5 P1 C12 N5 60.6(3)
C6 P1 C12 N5 -57.0(3)
C11 P1 C12 C16 3.5(3)
C5 P1 C12 C16 -116.9(3)
C6 P1 C12 C16 125.6(3)
C12 N5 C13 C14 -0.5(5)
Cu3 N5 C13 C14 -176.5(3)
N5 C13 C14 C15 -0.2(6)
C13 C14 C15 C16 0.7(6)
C14 C15 C16 C12 -0.6(6)
N5 C12 C16 C15 -0.1(5)
P1 C12 C16 C15 177.1(3)
N3 C5 C17 C18 -0.7(5)
P1 C5 C17 C18 -179.3(2)
C5 C17 C18 C19 -2.5(5)
C17 C18 C19 C20 3.3(5)
C5 N3 C20 C19 -2.1(5)
Cu3 N3 C20 C19 171.8(3)
C18 C19 C20 N3 -1.0(5)
C25 N6 C21 C22 2.0(5)
Cu4 N6 C21 C22 -177.3(2)
N6 C21 C22 C23 -0.7(5)
C21 C22 C23 C24 -1.1(6)
C22 C23 C24 C25 1.5(6)
C21 N6 C25 C24 -1.5(4)
Cu4 N6 C25 C24 177.9(2)
C21 N6 C25 P2 -179.7(2)
Cu4 N6 C25 P2 -0.4(3)
C23 C24 C25 N6 -0.2(5)
C23 C24 C25 P2 177.8(3)
C31 P2 C25 N6 -179.5(2)
C26 P2 C25 N6 60.2(2)
C32 P2 C25 N6 -57.8(2)
C31 P2 C25 C24 2.3(3)
C26 P2 C25 C24 -118.0(3)
C32 P2 C25 C24 124.0(3)
C27 N7 C26 C30 -1.1(5)
Cu4 N7 C26 C30 -177.4(3)
C27 N7 C26 P2 177.4(2)
Cu4 N7 C26 P2 1.1(3)
C31 P2 C26 N7 180.0(2)
C32 P2 C26 N7 57.2(2)
C25 P2 C26 N7 -60.2(2)
C31 P2 C26 C30 -1.5(3)
C32 P2 C26 C30 -124.3(3)
C25 P2 C26 C30 118.3(3)
C26 N7 C27 C28 -0.4(5)
Cu4 N7 C27 C28 175.5(3)
N7 C27 C28 C29 1.4(6)
C27 C28 C29 C30 -0.7(6)
N7 C26 C30 C29 1.7(5)
P2 C26 C30 C29 -176.7(3)
C28 C29 C30 C26 -0.7(5)
C33 N8 C32 C36 3.2(5)
Cu4 N8 C32 C36 -173.8(2)
C33 N8 C32 P2 -175.8(2)
Cu4 N8 C32 P2 7.2(3)
C31 P2 C32 N8 174.4(2)
C26 P2 C32 N8 -63.0(3)
C25 P2 C32 N8 53.3(3)
C31 P2 C32 C36 -4.6(3)
C26 P2 C32 C36 118.0(3)
C25 P2 C32 C36 -125.7(3)
C32 N8 C33 C34 -2.3(5)
Cu4 N8 C33 C34 174.4(3)
N8 C33 C34 C35 -0.9(5)
C33 C34 C35 C36 3.4(5)
N8 C32 C36 C35 -0.7(5)
P2 C32 C36 C35 178.2(2)
C34 C35 C36 C32 -2.6(5)
